data_4509140
loop_
_publ_author_name
'Mondal, Raju'
'Basu, Tannistha'
'Sadhukhan, Dipali'
'Chattopadhyay, Tanmay'
'Bhunia, Manas kumar'

_publ_contact_author
;
Dr. Raju Mondal 
;
_publ_section_title
;
 Influence of Anion on the Coordination Mode of a Flexible Neutral Ligand
 in Zn(II) Complexes: From Discrete Zero-Dimensional to Infinite 1D
 Helical Chains, 2D Nanoporous Bilayer Networks, and 3D Interpenetrated
 Metal&#x2212;Organic Frameworks
;
_journal_issue 2
_journal_name_full 'Crystal Growth &amp; Design'
_journal_page_first 1095
_journal_paper_doi 10.1021/cg800923g
_journal_volume 9
_journal_year 2009
_chemical_formula_sum 'C11 H16 Cl2 N4 Zn'
_chemical_formula_weight 340.55
_chemical_name_systematic
; 
 ? 
;
_space_group_IT_number 14
_symmetry_cell_setting monoclinic
_symmetry_space_group_name_Hall '-P 2yn'
_symmetry_space_group_name_H-M 'P 1 21/n 1'
_atom_sites_solution_hydrogens geom
_atom_sites_solution_primary direct
_atom_sites_solution_secondary difmap
_audit_creation_method SHELXL-97
_cell_angle_alpha 90.00
_cell_angle_beta 99.192(2)
_cell_angle_gamma 90.00
_cell_formula_units_Z 4
_cell_length_a 9.2787(4)
_cell_length_b 8.7453(3)
_cell_length_c 17.7348(7)
_cell_measurement_reflns_used 8976
_cell_measurement_temperature 120(2)
_cell_measurement_theta_max 37.65
_cell_measurement_theta_min 2.67
_cell_volume 1420.61(10)
_computing_cell_refinement 'Bruker SMART'
_computing_data_collection 'Bruker SMART'
_computing_data_reduction 'Bruker SHELXTL'
_computing_molecular_graphics 'Bruker SHELXTL'
_computing_publication_material 'Bruker SHELXTL'
_computing_structure_refinement 'SHELXL-97 (Sheldrick, 1997)'
_computing_structure_solution 'SHELXS-97 (Sheldrick, 1990)'
_diffrn_ambient_temperature 120(2)
_diffrn_detector_area_resol_mean 8
_diffrn_measured_fraction_theta_full 0.974
_diffrn_measured_fraction_theta_max 0.974
_diffrn_measurement_device_type 'Bruker APEX-2 CCD area detector'
_diffrn_measurement_method '/w scans'
_diffrn_radiation_monochromator graphite
_diffrn_radiation_source 'fine-focus sealed tube'
_diffrn_radiation_type MoK\a
_diffrn_radiation_wavelength 0.71073
_diffrn_reflns_av_R_equivalents 0.0347
_diffrn_reflns_av_sigmaI/netI 0.0343
_diffrn_reflns_limit_h_max 15
_diffrn_reflns_limit_h_min -17
_diffrn_reflns_limit_k_max 16
_diffrn_reflns_limit_k_min -14
_diffrn_reflns_limit_l_max 32
_diffrn_reflns_limit_l_min -30
_diffrn_reflns_number 35702
_diffrn_reflns_theta_full 41.05
_diffrn_reflns_theta_max 41.05
_diffrn_reflns_theta_min 2.33
_diffrn_standards_decay_% 0
_exptl_absorpt_coefficient_mu 2.092
_exptl_absorpt_correction_type none
_exptl_crystal_colour Colourless
_exptl_crystal_density_diffrn 1.592
_exptl_crystal_density_meas ?
_exptl_crystal_density_method 'not measured'
_exptl_crystal_description plate
_exptl_crystal_F_000 696
_exptl_crystal_size_max 0.16
_exptl_crystal_size_mid 0.14
_exptl_crystal_size_min 0.10
_refine_diff_density_max 0.600
_refine_diff_density_min -0.440
_refine_diff_density_rms 0.085
_refine_ls_extinction_method none
_refine_ls_goodness_of_fit_ref 1.020
_refine_ls_hydrogen_treatment refall
_refine_ls_matrix_type full
_refine_ls_number_parameters 227
_refine_ls_number_reflns 9154
_refine_ls_number_restraints 0
_refine_ls_restrained_S_all 1.020
_refine_ls_R_factor_all 0.0497
_refine_ls_R_factor_gt 0.0312
_refine_ls_shift/su_max 0.001
_refine_ls_shift/su_mean 0.000
_refine_ls_structure_factor_coef Fsqd
_refine_ls_weighting_details 'calc w=1/[\s^2^(Fo^2^)+(0.0359P)^2^+0.0864P] where P=(Fo^2^+2Fc^2^)/3'
_refine_ls_weighting_scheme calc
_refine_ls_wR_factor_gt 0.0693
_refine_ls_wR_factor_ref 0.0757
_reflns_number_gt 6917
_reflns_number_total 9154
_reflns_threshold_expression I>2\s(I)
_cod_data_source_file cg800923gsup2.cif
_cod_data_source_block 08rmd010_0m
_cod_depositor_comments
;
The following automatic conversions were performed:

'_symmetry_cell_setting' value 'Monoclinic' changed to 'monoclinic'
according to /home/saulius/struct/CIF-dictionaries/cif_core.dic
dictionary named 'cif_core.dic' version 2.4.2 from 2011-04-26.

Automatic conversion script
Id: cif_fix_values 1891 2012-01-12 08:04:46Z andrius 

The following automatic conversions were performed:

'_exptl_crystal_density_meas' value 'not measured' was changed to '?'
- the value is perceived as not measured.

Automatic conversion script
Id: cif_fix_values 3008 2015-01-20 13:52:24Z robertas 
;
_cod_original_sg_symbol_H-M P2(1)/n
_cod_database_code 4509140

loop_
_symmetry_equiv_pos_as_xyz
'x, y, z'
'-x+1/2, y+1/2, -z+1/2'
'-x, -y, -z'
'x-1/2, -y-1/2, z-1/2'

loop_
_atom_site_label
_atom_site_type_symbol
_atom_site_fract_x
_atom_site_fract_y
_atom_site_fract_z
_atom_site_U_iso_or_equiv
_atom_site_adp_type
_atom_site_occupancy
_atom_site_symmetry_multiplicity
_atom_site_calc_flag
Zn1 Zn 0.855939(12) 0.319197(13) 0.144567(6) 0.01532(3) Uani 1 1 d
Cl1 Cl 0.87061(3) 0.53059(3) 0.074909(15) 0.02285(5) Uani 1 1 d
Cl2 Cl 0.63624(3) 0.23298(3) 0.158399(15) 0.02580(5) Uani 1 1 d
N1 N 0.98078(10) 0.16411(9) 0.09955(5) 0.01725(14) Uani 1 1 d
N2 N 1.08654(10) 0.20660(10) 0.05879(5) 0.01808(14) Uani 1 1 d
C7 C 1.19987(12) -0.18949(11) 0.09904(6) 0.02106(18) Uani 1 1 d
C1 C 1.00964(11) 0.01808(10) 0.11990(5) 0.01694(15) Uani 1 1 d
C2 C 1.13294(11) -0.03298(11) 0.09072(5) 0.01676(15) Uani 1 1 d
C3 C 1.17919(11) 0.09056(11) 0.05178(5) 0.01775(15) Uani 1 1 d
C5 C 1.34656(11) -0.19788(10) 0.14945(5) 0.01642(15) Uani 1 1 d
C9 C 1.30603(12) 0.10457(15) 0.01059(7) 0.0255(2) Uani 1 1 d
C8 C 0.91986(14) -0.06696(13) 0.16876(6) 0.02379(19) Uani 1 1 d
H9C H 1.316(2) 0.009(2) -0.0176(10) 0.040(5) Uiso 1 1 d
H7B H 1.2090(17) -0.2279(18) 0.0511(9) 0.025(4) Uiso 1 1 d
H7A H 1.1306(19) -0.260(2) 0.1156(10) 0.038(5) Uiso 1 1 d
H9B H 1.395(2) 0.123(2) 0.0441(11) 0.051(6) Uiso 1 1 d
H9A H 1.2918(19) 0.1863(19) -0.0245(10) 0.033(4) Uiso 1 1 d
H8C H 0.963(2) -0.071(2) 0.2183(11) 0.046(5) Uiso 1 1 d
H8B H 0.8220(18) -0.0234(19) 0.1672(9) 0.027(4) Uiso 1 1 d
H222 H 1.0820(17) 0.2949(17) 0.0363(9) 0.023(4) Uiso 1 1 d
H8A H 0.905(2) -0.173(2) 0.1525(10) 0.040(5) Uiso 1 1 d
N3A N 1.53246(10) -0.16998(10) 0.24716(5) 0.01996(15) Uani 1 1 d
N4A N 1.57083(9) -0.26727(11) 0.19450(5) 0.01874(14) Uani 1 1 d
C4 C 1.46176(11) -0.28705(11) 0.13522(5) 0.01657(15) Uani 1 1 d
C6 C 1.39481(12) -0.12770(13) 0.22039(6) 0.02298(19) Uani 1 1 d
C10 C 1.47276(13) -0.39256(16) 0.07059(6) 0.0268(2) Uani 1 1 d
C11 C 1.3149(2) -0.0226(2) 0.26527(10) 0.0550(6) Uani 1 1 d
H10C H 1.446(2) -0.343(3) 0.0239(13) 0.059(6) Uiso 1 1 d
H10B H 1.568(2) -0.425(2) 0.0699(10) 0.038(4) Uiso 1 1 d
H444 H 1.660(2) -0.3046(19) 0.1999(10) 0.032(4) Uiso 1 1 d
H10A H 1.414(3) -0.473(3) 0.0740(12) 0.069(7) Uiso 1 1 d
H11C H 1.363(2) -0.007(3) 0.3182(12) 0.058(6) Uiso 1 1 d
H11B H 1.280(3) 0.062(3) 0.2353(13) 0.066(7) Uiso 1 1 d
H11A H 1.228(3) -0.060(3) 0.2712(15) 0.082(9) Uiso 1 1 d

loop_
_atom_site_aniso_label
_atom_site_aniso_U_11
_atom_site_aniso_U_22
_atom_site_aniso_U_33
_atom_site_aniso_U_23
_atom_site_aniso_U_13
_atom_site_aniso_U_12
Zn1 0.01545(5) 0.01468(5) 0.01422(5) -0.00018(3) -0.00258(3) 0.00141(4)
Cl1 0.02353(11) 0.01738(10) 0.02554(11) 0.00611(8) -0.00251(8) 0.00158(8)
Cl2 0.01755(11) 0.03259(13) 0.02699(12) -0.00226(9) 0.00272(8) -0.00249(9)
N1 0.0192(4) 0.0140(3) 0.0180(3) 0.0020(2) 0.0014(3) 0.0021(3)
N2 0.0188(4) 0.0152(3) 0.0194(3) 0.0034(2) 0.0004(3) 0.0022(3)
C7 0.0219(4) 0.0157(4) 0.0219(4) -0.0036(3) -0.0079(3) 0.0052(3)
C1 0.0205(4) 0.0137(4) 0.0151(3) 0.0012(3) -0.0016(3) 0.0016(3)
C2 0.0179(4) 0.0145(4) 0.0157(4) 0.0000(3) -0.0039(3) 0.0034(3)
C3 0.0164(4) 0.0190(4) 0.0161(4) 0.0004(3) -0.0028(3) 0.0025(3)
C5 0.0197(4) 0.0140(4) 0.0137(3) -0.0005(3) -0.0031(3) 0.0034(3)
C9 0.0194(5) 0.0305(6) 0.0265(5) 0.0024(4) 0.0028(4) 0.0021(4)
C8 0.0302(5) 0.0183(4) 0.0234(5) 0.0038(3) 0.0058(4) 0.0000(4)
N3A 0.0218(4) 0.0201(4) 0.0156(3) -0.0017(3) -0.0042(3) 0.0047(3)
N4A 0.0151(3) 0.0238(4) 0.0163(3) -0.0007(3) -0.0004(3) 0.0019(3)
C4 0.0166(4) 0.0191(4) 0.0135(3) 0.0001(3) 0.0007(3) 0.0004(3)
C6 0.0251(5) 0.0218(4) 0.0185(4) -0.0058(3) -0.0072(3) 0.0092(4)
C10 0.0209(5) 0.0370(6) 0.0217(5) -0.0111(4) 0.0011(4) 0.0054(4)
C11 0.0484(9) 0.0686(11) 0.0376(7) -0.0351(8) -0.0240(7) 0.0411(9)

loop_
_atom_type_symbol
_atom_type_description
_atom_type_scat_dispersion_real
_atom_type_scat_dispersion_imag
_atom_type_scat_source
C C 0.0033 0.0016 'International Tables Vol C Tables 4.2.6.8 and 6.1.1.4'
H H 0.0000 0.0000 'International Tables Vol C Tables 4.2.6.8 and 6.1.1.4'
N N 0.0061 0.0033 'International Tables Vol C Tables 4.2.6.8 and 6.1.1.4'
Cl Cl 0.1484 0.1585 'International Tables Vol C Tables 4.2.6.8 and 6.1.1.4'
Zn Zn 0.2839 1.4301 'International Tables Vol C Tables 4.2.6.8 and 6.1.1.4'

loop_
_geom_angle_atom_site_label_1
_geom_angle_atom_site_label_2
_geom_angle_atom_site_label_3
_geom_angle
_geom_angle_site_symmetry_1
_geom_angle_site_symmetry_3
N1 Zn1 N3A 99.56(4) . 2_755
N1 Zn1 Cl2 114.08(3) . .
N3A Zn1 Cl2 104.43(3) 2_755 .
N1 Zn1 Cl1 104.24(2) . .
N3A Zn1 Cl1 114.58(3) 2_755 .
Cl2 Zn1 Cl1 118.577(11) . .
C1 N1 N2 105.84(8) . .
C1 N1 Zn1 129.22(7) . .
N2 N1 Zn1 122.17(6) . .
C3 N2 N1 111.59(8) . .
C3 N2 H222 127.8(10) . .
N1 N2 H222 120.1(10) . .
C2 C7 C5 115.05(8) . .
C2 C7 H7B 109.7(10) . .
C5 C7 H7B 108.6(10) . .
C2 C7 H7A 109.2(11) . .
C5 C7 H7A 111.6(10) . .
H7B C7 H7A 101.9(14) . .
N1 C1 C2 110.07(8) . .
N1 C1 C8 121.61(9) . .
C2 C1 C8 128.29(9) . .
C3 C2 C1 105.75(8) . .
C3 C2 C7 127.12(9) . .
C1 C2 C7 127.12(9) . .
N2 C3 C2 106.73(9) . .
N2 C3 C9 123.35(9) . .
C2 C3 C9 129.90(9) . .
C4 C5 C6 105.38(8) . .
C4 C5 C7 124.93(8) . .
C6 C5 C7 129.62(9) . .
C3 C9 H9C 109.0(10) . .
C3 C9 H9B 112.7(12) . .
H9C C9 H9B 108.3(16) . .
C3 C9 H9A 110.4(11) . .
H9C C9 H9A 108.9(14) . .
H9B C9 H9A 107.5(16) . .
C1 C8 H8C 112.4(12) . .
C1 C8 H8B 113.0(9) . .
H8C C8 H8B 107.8(15) . .
C1 C8 H8A 111.4(11) . .
H8C C8 H8A 105.6(16) . .
H8B C8 H8A 106.2(15) . .
C6 N3A N4A 105.65(8) . .
C6 N3A Zn1 131.27(7) . 2_745
N4A N3A Zn1 118.19(6) . 2_745
C4 N4A N3A 111.80(8) . .
C4 N4A H444 127.7(11) . .
N3A N4A H444 120.3(11) . .
N4A C4 C5 106.97(8) . .
N4A C4 C10 123.01(9) . .
C5 C4 C10 129.98(9) . .
N3A C6 C5 110.19(9) . .
N3A C6 C11 120.56(10) . .
C5 C6 C11 129.24(10) . .
C4 C10 H10C 110.8(14) . .
C4 C10 H10B 112.5(11) . .
H10C C10 H10B 104.2(16) . .
C4 C10 H10A 108.5(14) . .
H10C C10 H10A 110.3(19) . .
H10B C10 H10A 110.5(18) . .
C6 C11 H11C 114.2(13) . .
C6 C11 H11B 110.1(14) . .
H11C C11 H11B 119.5(19) . .
C6 C11 H11A 111.8(17) . .
H11C C11 H11A 103(2) . .
H11B C11 H11A 97(2) . .

loop_
_geom_bond_atom_site_label_1
_geom_bond_atom_site_label_2
_geom_bond_distance
_geom_bond_site_symmetry_2
Zn1 N1 2.0283(8) .
Zn1 N3A 2.0330(8) 2_755
Zn1 Cl2 2.2235(3) .
Zn1 Cl1 2.2397(3) .
N1 C1 1.3424(12) .
N1 N2 1.3603(12) .
N2 C3 1.3485(13) .
N2 H222 0.867(15) .
C7 C2 1.5005(13) .
C7 C5 1.5061(13) .
C7 H7B 0.930(16) .
C7 H7A 0.972(18) .
C1 C2 1.4019(14) .
C1 C8 1.4927(14) .
C2 C3 1.3867(14) .
C3 C9 1.4861(15) .
C5 C4 1.3786(13) .
C5 C6 1.4071(13) .
C9 H9C 0.988(19) .
C9 H9B 0.95(2) .
C9 H9A 0.943(17) .
C8 H8C 0.906(19) .
C8 H8B 0.981(16) .
C8 H8A 0.973(19) .
N3A C6 1.3415(14) .
N3A N4A 1.3524(12) .
N3A Zn1 2.0330(8) 2_745
N4A C4 1.3490(13) .
N4A H444 0.883(18) .
C4 C10 1.4875(14) .
C6 C11 1.4888(16) .
C10 H10C 0.93(2) .
C10 H10B 0.928(19) .
C10 H10A 0.90(3) .
C11 H11C 0.98(2) .
C11 H11B 0.94(2) .
C11 H11A 0.89(3) .
